data_7720762
loop_
_publ_author_name
'Yang, Yue'
'Shao, Xue-Ying'
'Pan, Jian-Xu'
'Dong, Xiao-Fang'
'Wang, Shen'
'Liang, Yulu'
'Zhang, Yi-Quan'
'Wang, Yu-Xia'
'Cheng, Peng'

_publ_section_title
;
 Programming magnetization dynamics in a Dy-croconic acid system.
;
_journal_issue 16
_journal_name_full 'Dalton transactions (Cambridge, England : 2003)'
_journal_page_first 6628
_journal_page_last 6634
_journal_paper_doi 10.1039/d6dt00588h
_journal_volume 55
_journal_year 2026
_chemical_formula_moiety 'C41 H72 Dy O10 P2, C18 H33 O P, Cl, 3(H2 O)'
_chemical_formula_sum 'C59 H111 Cl Dy O14 P3'
_chemical_formula_weight 1335.33
_space_group_crystal_system triclinic
_space_group_IT_number 2
_space_group_name_Hall '-P 1'
_space_group_name_H-M_alt 'P -1'
_atom_sites_solution_hydrogens mixed
_atom_sites_solution_primary dual
_audit_creation_date 2025-11-12
_audit_creation_method
;
Olex2 1.3
(compiled 2020.11.12 svn.r5f609507 for OlexSys, GUI svn.r6408)
;
_audit_update_record
;
2025-11-13 deposited with the CCDC.	2026-03-27 downloaded from the CCDC.
;
_cell_angle_alpha 107.052(2)
_cell_angle_beta 94.261(2)
_cell_angle_gamma 117.435(3)
_cell_formula_units_Z 2
_cell_length_a 15.2125(4)
_cell_length_b 15.5239(4)
_cell_length_c 16.9589(5)
_cell_measurement_reflns_used 25209
_cell_measurement_temperature 100.00(10)
_cell_measurement_theta_max 74.4380
_cell_measurement_theta_min 2.8100
_cell_volume 3293.2(2)
_computing_cell_refinement 'CrysAlisPro 1.171.41.122a (Rigaku OD, 2021)'
_computing_data_collection 'CrysAlisPro 1.171.41.122a (Rigaku OD, 2021)'
_computing_data_reduction 'CrysAlisPro 1.171.41.122a (Rigaku OD, 2021)'
_computing_molecular_graphics 'Olex2 1.3 (Dolomanov et al., 2009)'
_computing_publication_material 'Olex2 1.3 (Dolomanov et al., 2009)'
_computing_structure_refinement 'SHELXL 2018/3 (Sheldrick, 2015)'
_computing_structure_solution 'SHELXT 2018/2 (Sheldrick, 2018)'
_diffrn_ambient_environment N~2~
_diffrn_ambient_temperature 100.00(10)
_diffrn_detector 'Hybrid Pixel Array Detector'
_diffrn_detector_area_resol_mean 10.0000
_diffrn_detector_type 'HyPix-Arc 150'
_diffrn_measured_fraction_theta_full 0.992
_diffrn_measured_fraction_theta_max 0.944
_diffrn_measurement_details
;
List of Runs (angles in degrees, time in seconds):

  # Type    Start    End  Width  t~exp~   \w     \q     \k     \f   Frames
#--------------------------------------------------------------------------
  1  \w     64.00 106.00   0.50    0.05    --   55.73  30.00 -90.00   84
  2  \w     64.00  90.00   0.50    0.05    --   55.73  45.00 -30.00   52
  3  \w     96.00 121.00   0.50    0.05    --   87.28  30.00   0.00   50
  4  \w     85.00 111.00   0.50    0.05    --   55.73  30.00  30.00   52
  5  \w     66.00 100.00   0.50    0.05    --   55.73  45.00 150.00   68
  6  \w     42.00  93.00   0.50    0.05    --   87.28 -95.00 -30.00  102
  7  \w     50.00  93.00   0.50    0.05    --   87.28 -95.00  30.00   86
  8  \w     38.00  93.00   0.50    0.05    --   83.67 -98.00 103.76  110
  9  \w     59.00  93.00   0.50    0.05    --   87.28 -95.00   0.00   68
 10  \w     39.00  96.00   0.50    0.05    --   87.28-112.00 -60.00  114
 11  \w     57.00  93.00   0.50    0.05    --   87.28 -95.00 -60.00   72
 12  \w     43.00  68.00   0.50    0.05    --   87.28 -95.00-150.00   50
 13  \w     20.00  61.00   0.50    0.05    --   66.80 -95.00 -60.00   82
 14  \w     44.00  69.00   0.50    0.05    --   87.28 -95.00 150.00   50
 15  \w     95.00 134.00   0.50    0.05    --   87.28 112.00  30.00   78
 16  \w     95.00 140.00   0.50    0.05    --   87.28 112.00 -30.00   90
 17  \w    107.00 140.00   0.50    0.05    --   87.28 112.00 -60.00   66
 18  \w     95.00 120.00   0.50    0.05    --   87.28 112.00-120.00   50
 19  \w     97.00 139.00   0.50    0.05    --   87.28 112.00-180.00   84
 20  \w     96.00 121.00   0.50    0.05    --   87.28 112.00 -90.00   50
 21  \w    100.00 131.00   0.50    0.05    --   87.28 112.00 120.00   62
 22  \w    -32.00  -3.00   0.50    0.05    --  -56.42  45.00 120.00   58
 23  \w    -32.00  -7.00   0.50    0.05    --  -56.42  45.00 150.00   50
 24  \w    -32.00  -4.00   0.50    0.05    --  -56.42  45.00  90.00   56
 25  \w    -29.00  -3.00   0.50    0.05    --  -56.42  45.00  30.00   52
 26  \w    -70.00 -26.00   0.50    0.05    --  -77.48 112.00 -30.00   88
 27  \w    -96.00 -28.00   0.50    0.05    --  -77.48 112.00-150.00  136
 28  \w    -97.00 -71.00   0.50    0.05    --  -82.00 112.00 -90.00   52
 29  \w    -97.00 -54.00   0.50    0.05    --  -82.00 112.00-180.00   86
 30  \w    -69.00 -25.00   0.50    0.05    --  -77.48 112.00  30.00   88
 31  \w    -94.00 -46.00   0.50    0.05    --  -82.00 103.00 -31.79   96
 32  \w    -96.00 -28.00   0.50    0.05    --  -77.48 112.00  90.00  136
 33  \w    -97.00 -69.00   0.50    0.05    --  -82.00 112.00  60.00   56
 34  \w    -97.00 -72.00   0.50    0.05    --  -82.00 112.00 120.00   50
 35  \w    -94.00 -34.00   0.50    0.05    --  -82.00 101.00 159.85  120
 36  \w   -134.00-102.00   0.50    0.05    --  -82.00 -30.00  90.00   64
 37  \w   -135.00 -92.00   0.50    0.05    --  -82.00 -45.00 150.00   86
 38  \w   -124.00 -90.00   0.50    0.05    --  -82.00 -45.00  30.00   68
 39  \w   -129.00 -87.00   0.50    0.05    --  -77.48 -45.00 -60.00   84
 40  \w   -110.00 -65.00   0.50    0.05    --  -56.42 -45.00 -60.00   90
 41  \w   -130.00 -81.00   0.50    0.05    --  -77.48 -30.00-120.00   98
 42  \w   -133.00 -81.00   0.50    0.05    --  -77.48 -30.00-180.00  104
;
_diffrn_measurement_device 'four-circle diffractometer'
_diffrn_measurement_device_type 'ROD, Synergy Custom system, HyPix-Arc 150'
_diffrn_measurement_method '\w scans'
_diffrn_orient_matrix_type 'CrysAlisPro convention (1999,Acta A55,543-557)'
_diffrn_orient_matrix_UB_11 -0.0559735000
_diffrn_orient_matrix_UB_12 0.0002519000
_diffrn_orient_matrix_UB_13 0.0720583000
_diffrn_orient_matrix_UB_21 -0.0658324000
_diffrn_orient_matrix_UB_22 -0.1200221000
_diffrn_orient_matrix_UB_23 -0.0401752000
_diffrn_orient_matrix_UB_31 0.0799797000
_diffrn_orient_matrix_UB_32 -0.0089393000
_diffrn_orient_matrix_UB_33 0.0529869000
_diffrn_radiation_monochromator mirror
_diffrn_radiation_probe x-ray
_diffrn_radiation_type 'Cu K\a'
_diffrn_radiation_wavelength 1.54184
_diffrn_reflns_av_R_equivalents 0.0456
_diffrn_reflns_av_unetI/netI 0.0464
_diffrn_reflns_Laue_measured_fraction_full 0.992
_diffrn_reflns_Laue_measured_fraction_max 0.944
_diffrn_reflns_limit_h_max 18
_diffrn_reflns_limit_h_min -17
_diffrn_reflns_limit_k_max 18
_diffrn_reflns_limit_k_min -19
_diffrn_reflns_limit_l_max 21
_diffrn_reflns_limit_l_min -20
_diffrn_reflns_number 40438
_diffrn_reflns_point_group_measured_fraction_full 0.992
_diffrn_reflns_point_group_measured_fraction_max 0.944
_diffrn_reflns_theta_full 67.684
_diffrn_reflns_theta_max 74.696
_diffrn_reflns_theta_min 2.812
_diffrn_source 'Rotating-anode X-ray tube'
_diffrn_source_type 'Rigaku (Cu) X-ray Source'
_exptl_absorpt_coefficient_mu 7.604
_exptl_absorpt_correction_T_max 1.00000
_exptl_absorpt_correction_T_min 0.65377
_exptl_absorpt_correction_type multi-scan
_exptl_absorpt_process_details
;
CrysAlisPro 1.171.41.122a (Rigaku Oxford Diffraction, 2021)
Empirical absorption correction using spherical harmonics,
implemented in SCALE3 ABSPACK scaling algorithm.
;
_exptl_crystal_colour 'clear light yellow'
_exptl_crystal_colour_lustre clear
_exptl_crystal_colour_modifier light
_exptl_crystal_colour_primary yellow
_exptl_crystal_density_diffrn 1.347
_exptl_crystal_description block
_exptl_crystal_F_000 1410
_exptl_crystal_size_max 0.14
_exptl_crystal_size_mid 0.12
_exptl_crystal_size_min 0.11
_refine_diff_density_max 1.863
_refine_diff_density_min -1.831
_refine_diff_density_rms 0.089
_refine_ls_extinction_method none
_refine_ls_goodness_of_fit_ref 1.029
_refine_ls_hydrogen_treatment constr
_refine_ls_matrix_type full
_refine_ls_number_parameters 738
_refine_ls_number_reflns 12738
_refine_ls_number_restraints 2
_refine_ls_restrained_S_all 1.029
_refine_ls_R_factor_all 0.0522
_refine_ls_R_factor_gt 0.0458
_refine_ls_shift/su_max 0.001
_refine_ls_shift/su_mean 0.000
_refine_ls_structure_factor_coef Fsqd
_refine_ls_weighting_details 'w=1/[\s^2^(Fo^2^)+(0.0662P)^2^+4.6017P] where P=(Fo^2^+2Fc^2^)/3'
_refine_ls_weighting_scheme calc
_refine_ls_wR_factor_gt 0.1187
_refine_ls_wR_factor_ref 0.1227
_reflns_Friedel_coverage 0.000
_reflns_number_gt 11354
_reflns_number_total 12738
_reflns_threshold_expression 'I > 2\s(I)'
_cod_data_source_file d6dt00588h2.cif
_cod_data_source_block DyCA
_cod_depositor_comments 'Adding full bibliography for 7720762--7720763.cif.'
_cod_original_cell_volume 3293.17(18)
_cod_database_code 7720762
_shelx_shelxl_version_number 2018/3
_shelx_space_group_comment
;
The symmetry employed for this shelxl refinement is uniquely defined
by the following loop, which should always be used as a source of
symmetry information in preference to the above space-group names.
They are only intended as comments.
;
_reflns_odcompleteness_completeness 99.32
_reflns_odcompleteness_iscentric 1
_reflns_odcompleteness_theta 66.97
_olex2_refinement_description
;
1. Fixed Uiso
 At 1.2 times of:
  All C(H) groups, All C(H,H) groups
 At 1.5 times of:
  All O(H,H) groups
2. Restrained distances
 Dy1-H2a \\sim Dy1-H2b
 with sigma of 0.02
3. Others
 1*[Sof(O14A)+Sof(H14e)+Sof(H14f)]+1*[Sof(O14B)+Sof(H14c)+Sof(H14d)]+1*
 [Sof(O13)+Sof(H13c)+Sof(H13d)]=1 with esd of 0.0001
 Sof(O14A)=Sof(H14e)=Sof(H14f)=FVAR(1)
 Sof(O14B)=Sof(H14c)=Sof(H14d)=FVAR(2)
 Sof(O13)=Sof(H13c)=Sof(H13d)=FVAR(3)
4.a Riding coordinates:
 O12(H12c,H12d), O14B(H14c,H14d)
4.b Free rotating group:
 O2(H2a,H2b), O11(H11c,H11d), O14A(H14e,H14f), O13(H13c,H13d)
4.c Rotating group:
 O3(H3a,H3b), O1(H1a,H1b)
4.d Ternary CH refined with riding coordinates:
 C42(H42), C17(H17), C48(H48), C36(H36), C54(H54), C6(H6), C18(H18), C24(H24),
 C30(H30)
4.e Secondary CH2 refined with riding coordinates:
 C43(H43a,H43b), C55(H55a,H55b), C7(H7a,H7b), C59(H59a,H59b), C47(H47a,H47b),
 C56(H56a,H56b), C19(H19a,H19b), C25(H25a,H25b), C57(H57a,H57b), C41(H41a,H41b),
  C49(H49a,H49b), C12(H12a,H12b), C29(H29a,H29b), C23(H23a,H23b), C44(H44a,
 H44b), C16(H16a,H16b), C15(H15a,H15b), C11(H11a,H11b), C46(H46a,H46b),
 C58(H58a,H58b), C8(H8a,H8b), C39(H39a,H39b), C27(H27a,H27b), C40(H40a,H40b),
 C31(H31a,H31b), C22(H22a,H22b), C28(H28a,H28b), C10(H10a,H10b), C9(H9a,H9b),
 C14(H14a,H14b), C13(H13a,H13b), C26(H26a,H26b), C20(H20a,H20b), C53(H53a,H53b),
  C52(H52a,H52b), C21(H21a,H21b), C32(H32a,H32b), C45(H45a,H45b), C50(H50a,
 H50b), C37(H37a,H37b), C34(H34a,H34b), C51(H51a,H51b), C38(H38a,H38b),
 C35(H35a,H35b), C33(H33a,H33b)
;
_olex2_submission_special_instructions 'No special instructions were received'
_oxdiff_exptl_absorpt_empirical_details
;
Empirical correction (ABSPACK) includes:
- Absorption correction using spherical harmonics
- Frame scaling
;
_oxdiff_exptl_absorpt_empirical_full_max 1.440
_oxdiff_exptl_absorpt_empirical_full_min 0.621

loop_
_space_group_symop_operation_xyz
'x, y, z'
'-x, -y, -z'

loop_
_atom_site_label
_atom_site_type_symbol
_atom_site_fract_x
_atom_site_fract_y
_atom_site_fract_z
_atom_site_U_iso_or_equiv
_atom_site_adp_type
_atom_site_occupancy
_atom_site_site_symmetry_order
_atom_site_calc_flag
_atom_site_refinement_flags_posn
_atom_site_refinement_flags_adp
_atom_site_refinement_flags_occupancy
_atom_site_disorder_assembly
_atom_site_disorder_group
Dy1 Dy 0.53867(2) 0.52927(2) 0.25879(2) 0.02216(8) Uani 1 1 d D . . . .
P1 P 0.66571(7) 0.81976(6) 0.36311(5) 0.02210(19) Uani 1 1 d . . . . .
P2 P 0.41382(7) 0.24003(6) 0.15866(5) 0.02150(18) Uani 1 1 d . . . . .
P3 P 0.92076(7) 0.56333(7) 0.24716(6) 0.0259(2) Uani 1 1 d . . . . .
Cl1 Cl 0.58494(9) 0.68149(8) 0.55869(6) 0.0434(3) Uani 1 1 d . . . . .
O3 O 0.6557(2) 0.54733(19) 0.17350(16) 0.0294(6) Uani 1 1 d . . . . .
H3A H 0.714713 0.559756 0.199013 0.044 Uiso 1 1 d R U . . .
H3B H 0.672444 0.581058 0.138734 0.044 Uiso 1 1 d R U . . .
O2 O 0.6736(2) 0.5266(2) 0.33228(16) 0.0282(6) Uani 1 1 d G . . . .
H2A H 0.728096 0.531959 0.315316 0.042 Uiso 1 1 d DG U . . .
H2B H 0.691506 0.545691 0.388766 0.042 Uiso 1 1 d DG U . . .
O9 O 0.6204(2) 0.70248(18) 0.32689(16) 0.0254(5) Uani 1 1 d . . . . .
O5 O 0.3785(2) 0.5205(2) 0.26673(16) 0.0307(6) Uani 1 1 d . . . . .
O10 O 0.46016(19) 0.35700(18) 0.19383(15) 0.0240(5) Uani 1 1 d . . . . .
O4 O 0.4611(2) 0.5279(2) 0.12956(17) 0.0309(6) Uani 1 1 d . . . . .
O15 O 0.8143(2) 0.5465(2) 0.24572(18) 0.0335(6) Uani 1 1 d . . . . .
O1 O 0.4979(2) 0.5066(2) 0.38482(18) 0.0355(6) Uani 1 1 d . . . . .
H1A H 0.543404 0.561224 0.428741 0.053 Uiso 1 1 d R U . . .
H1B H 0.503970 0.455034 0.389600 0.053 Uiso 1 1 d R U . . .
O8 O 0.3031(3) 0.4868(3) -0.01615(19) 0.0516(9) Uani 1 1 d . . . . .
O6 O 0.1644(2) 0.4808(3) 0.2250(2) 0.0421(7) Uani 1 1 d . . . . .
O7 O 0.1220(3) 0.4643(3) 0.0471(2) 0.0504(8) Uani 1 1 d . . . . .
O12 O 0.7325(3) 0.5888(3) 0.50336(19) 0.0482(8) Uani 1 1 d . . . . .
H12C H 0.702633 0.620557 0.526106 0.072 Uiso 1 1 d R U . . .
H12D H 0.718963 0.539327 0.522956 0.072 Uiso 1 1 d R U . . .
C42 C 0.4567(3) 0.2032(3) 0.2396(2) 0.0252(7) Uani 1 1 d . . . . .
H42 H 0.448051 0.243306 0.293537 0.030 Uiso 1 1 calc R U . . .
C43 C 0.5712(3) 0.2407(3) 0.2567(2) 0.0291(8) Uani 1 1 d . . . . .
H43A H 0.584999 0.200004 0.207379 0.035 Uiso 1 1 calc R U . . .
H43B H 0.610176 0.315200 0.263606 0.035 Uiso 1 1 calc R U . . .
C17 C 0.7350(3) 0.8713(3) 0.4730(2) 0.0245(7) Uani 1 1 d . . . . .
H17 H 0.684195 0.835786 0.503384 0.029 Uiso 1 1 calc R U . . .
C48 C 0.2758(3) 0.1776(3) 0.1375(2) 0.0274(8) Uani 1 1 d . . . . .
H48 H 0.246766 0.100277 0.116882 0.033 Uiso 1 1 calc R U . . .
C36 C 0.9182(3) 0.4396(3) 0.2128(2) 0.0274(8) Uani 1 1 d . . . . .
H36 H 0.989769 0.453681 0.226297 0.033 Uiso 1 1 calc R U . . .
C54 C 0.4481(3) 0.2028(3) 0.0587(2) 0.0251(8) Uani 1 1 d . . . . .
H54 H 0.408529 0.214283 0.017103 0.030 Uiso 1 1 calc R U . . .
C6 C 0.5643(3) 0.8501(3) 0.3586(2) 0.0286(8) Uani 1 1 d . . . . .
H6 H 0.595824 0.926314 0.369463 0.034 Uiso 1 1 calc R U . . .
C55 C 0.5620(3) 0.2739(3) 0.0635(2) 0.0282(8) Uani 1 1 d . . . . .
H55A H 0.579844 0.347892 0.085709 0.034 Uiso 1 1 calc R U . . .
H55B H 0.605267 0.264721 0.103074 0.034 Uiso 1 1 calc R U . . .
O11 O 0.5746(3) 0.6419(3) 0.0289(3) 0.0625(10) Uani 1 1 d G . . . .
H11C H 0.553151 0.618786 0.068638 0.094 Uiso 1 1 d G U . . .
H11D H 0.550386 0.585842 -0.016663 0.094 Uiso 1 1 d G U . . .
C7 C 0.4923(3) 0.7886(3) 0.2689(3) 0.0315(9) Uani 1 1 d . . . . .
H7A H 0.531248 0.809724 0.227142 0.038 Uiso 1 1 calc R U . . .
H7B H 0.466145 0.713092 0.254747 0.038 Uiso 1 1 calc R U . . .
C18 C 0.7554(3) 0.8815(3) 0.3037(2) 0.0274(8) Uani 1 1 d . . . . .
H18 H 0.823613 0.897859 0.333365 0.033 Uiso 1 1 calc R U . . .
C59 C 0.4160(3) 0.0864(3) 0.0199(2) 0.0289(8) Uani 1 1 d . . . . .
H59A H 0.452859 0.070200 0.058594 0.035 Uiso 1 1 calc R U . . .
H59B H 0.341818 0.042592 0.013603 0.035 Uiso 1 1 calc R U . . .
C47 C 0.3939(3) 0.0879(3) 0.2305(3) 0.0312(8) Uani 1 1 d . . . . .
H47A H 0.320387 0.065527 0.221619 0.037 Uiso 1 1 calc R U . . .
H47B H 0.402975 0.043016 0.180637 0.037 Uiso 1 1 calc R U . . .
C56 C 0.5831(3) 0.2466(3) -0.0248(2) 0.0289(8) Uani 1 1 d . . . . .
H56A H 0.543920 0.261123 -0.063154 0.035 Uiso 1 1 calc R U . . .
H56B H 0.656676 0.290992 -0.020386 0.035 Uiso 1 1 calc R U . . .
C19 C 0.7694(3) 0.9859(3) 0.3036(3) 0.0323(9) Uani 1 1 d . . . . .
H19A H 0.704519 0.974306 0.273001 0.039 Uiso 1 1 calc R U . . .
H19B H 0.786890 1.034392 0.362881 0.039 Uiso 1 1 calc R U . . .
C1 C 0.3692(3) 0.5117(3) 0.1261(2) 0.0294(8) Uani 1 1 d . . . . .
C25 C 0.9638(3) 0.7263(3) 0.1913(3) 0.0327(9) Uani 1 1 d . . . . .
H25A H 0.890171 0.703576 0.180251 0.039 Uiso 1 1 calc R U . . .
H25B H 0.996321 0.774690 0.251359 0.039 Uiso 1 1 calc R U . . .
C57 C 0.5527(3) 0.1317(3) -0.0621(2) 0.0327(9) Uani 1 1 d . . . . .
H57A H 0.595788 0.118556 -0.026186 0.039 Uiso 1 1 calc R U . . .
H57B H 0.564531 0.115112 -0.119869 0.039 Uiso 1 1 calc R U . . .
C5 C 0.2951(3) 0.4926(3) 0.0543(3) 0.0358(9) Uani 1 1 d . . . . .
C41 C 0.8556(4) 0.3731(3) 0.2613(3) 0.0353(9) Uani 1 1 d . . . . .
H41A H 0.887403 0.410879 0.323137 0.042 Uiso 1 1 calc R U . . .
H41B H 0.785627 0.362071 0.250888 0.042 Uiso 1 1 calc R U . . .
C49 C 0.2322(3) 0.2027(4) 0.0681(3) 0.0364(9) Uani 1 1 d . . . . .
H49A H 0.263906 0.279383 0.085645 0.044 Uiso 1 1 calc R U . . .
H49B H 0.249777 0.176547 0.014528 0.044 Uiso 1 1 calc R U . . .
C12 C 0.7781(3) 0.9894(3) 0.5187(2) 0.0328(9) Uani 1 1 d . . . . .
H12A H 0.830943 1.028874 0.492435 0.039 Uiso 1 1 calc R U . . .
H12B H 0.722655 1.005564 0.512824 0.039 Uiso 1 1 calc R U . . .
C3 C 0.2231(3) 0.4887(3) 0.1777(3) 0.0323(9) Uani 1 1 d . . . . .
C29 C 1.0872(3) 0.6574(3) 0.1813(3) 0.0342(9) Uani 1 1 d . . . . .
H29A H 1.090413 0.592464 0.165908 0.041 Uiso 1 1 calc R U . . .
H29B H 1.128909 0.702855 0.240281 0.041 Uiso 1 1 calc R U . . .
C23 C 0.7325(4) 0.8067(3) 0.2135(3) 0.0358(9) Uani 1 1 d . . . . .
H23A H 0.666506 0.789410 0.180031 0.043 Uiso 1 1 calc R U . . .
H23B H 0.726819 0.741100 0.215019 0.043 Uiso 1 1 calc R U . . .
C44 C 0.6066(3) 0.2277(3) 0.3369(3) 0.0346(9) Uani 1 1 d . . . . .
H44A H 0.598214 0.272937 0.387009 0.042 Uiso 1 1 calc R U . . .
H44B H 0.679926 0.249376 0.345589 0.042 Uiso 1 1 calc R U . . .
C16 C 0.8182(3) 0.8438(3) 0.4835(3) 0.0341(9) Uani 1 1 d . . . . .
H16A H 0.871481 0.878310 0.455273 0.041 Uiso 1 1 calc R U . . .
H16B H 0.788414 0.767353 0.455853 0.041 Uiso 1 1 calc R U . . .
C2 C 0.3278(3) 0.5081(3) 0.1975(2) 0.0282(8) Uani 1 1 d . . . . .
C24 C 0.9766(3) 0.6307(3) 0.1767(2) 0.0284(8) Uani 1 1 d . . . . .
H24 H 0.936642 0.580941 0.117360 0.034 Uiso 1 1 calc R U . . .
C15 C 0.8664(4) 0.8794(4) 0.5780(3) 0.0400(10) Uani 1 1 d . . . . .
H15A H 0.814549 0.839102 0.604610 0.048 Uiso 1 1 calc R U . . .
H15B H 0.922859 0.864652 0.583718 0.048 Uiso 1 1 calc R U . . .
C11 C 0.5054(3) 0.8276(4) 0.4261(3) 0.0389(10) Uani 1 1 d . . . . .
H11A H 0.552342 0.871432 0.483482 0.047 Uiso 1 1 calc R U . . .
H11B H 0.477220 0.753378 0.418993 0.047 Uiso 1 1 calc R U . . .
C46 C 0.4304(3) 0.0765(3) 0.3117(3) 0.0362(9) Uani 1 1 d . . . . .
H46A H 0.416960 0.118019 0.360667 0.043 Uiso 1 1 calc R U . . .
H46B H 0.391453 0.002370 0.305664 0.043 Uiso 1 1 calc R U . . .
C58 C 0.4401(3) 0.0610(3) -0.0668(2) 0.0343(9) Uani 1 1 d . . . . .
H58A H 0.396962 0.069294 -0.107222 0.041 Uiso 1 1 calc R U . . .
H58B H 0.423205 -0.012777 -0.088824 0.041 Uiso 1 1 calc R U . . .
C8 C 0.4025(3) 0.8068(3) 0.2616(3) 0.0372(10) Uani 1 1 d . . . . .
H8A H 0.427814 0.879943 0.266602 0.045 Uiso 1 1 calc R U . . .
H8B H 0.354902 0.760414 0.204757 0.045 Uiso 1 1 calc R U . . .
C39 C 0.8062(4) 0.2080(3) 0.1388(3) 0.0406(10) Uani 1 1 d . . . . .
H39A H 0.733509 0.188093 0.123882 0.049 Uiso 1 1 calc R U . . .
H39B H 0.809621 0.143160 0.122688 0.049 Uiso 1 1 calc R U . . .
C27 C 1.1229(4) 0.8109(3) 0.1402(3) 0.0396(10) Uani 1 1 d . . . . .
H27A H 1.150628 0.845351 0.099922 0.047 Uiso 1 1 calc R U . . .
H27B H 1.164033 0.860387 0.198548 0.047 Uiso 1 1 calc R U . . .
C40 C 0.8497(4) 0.2679(3) 0.2337(3) 0.0381(10) Uani 1 1 d . . . . .
H40A H 0.919024 0.278745 0.249635 0.046 Uiso 1 1 calc R U . . .
H40B H 0.806263 0.225954 0.264271 0.046 Uiso 1 1 calc R U . . .
C4 C 0.2015(3) 0.4803(3) 0.0868(3) 0.0358(9) Uani 1 1 d . . . . .
C31 C 1.0878(3) 0.6198(3) 0.3789(2) 0.0339(9) Uani 1 1 d . . . . .
H31A H 1.055003 0.548142 0.379284 0.041 Uiso 1 1 calc R U . . .
H31B H 1.128036 0.622593 0.335437 0.041 Uiso 1 1 calc R U . . .
C22 C 0.8175(3) 0.8564(3) 0.1710(3) 0.0346(9) Uani 1 1 d . . . . .
H22A H 0.881960 0.867187 0.201546 0.042 Uiso 1 1 calc R U . . .
H22B H 0.800074 0.808045 0.111661 0.042 Uiso 1 1 calc R U . . .
C30 C 1.0047(3) 0.6447(3) 0.3552(2) 0.0317(9) Uani 1 1 d . . . . .
H30 H 1.041935 0.717826 0.356616 0.038 Uiso 1 1 calc R U . . .
C28 C 1.1308(3) 0.7134(4) 0.1206(3) 0.0364(9) Uani 1 1 d . . . . .
H28A H 1.203392 0.732655 0.126269 0.044 Uiso 1 1 calc R U . . .
H28B H 1.092832 0.665669 0.061180 0.044 Uiso 1 1 calc R U . . .
C10 C 0.4181(4) 0.8505(4) 0.4183(3) 0.0461(12) Uani 1 1 d . . . . .
H10A H 0.446803 0.925796 0.429530 0.055 Uiso 1 1 calc R U . . .
H10B H 0.379657 0.833773 0.461414 0.055 Uiso 1 1 calc R U . . .
C9 C 0.3455(3) 0.7861(4) 0.3294(3) 0.0419(10) Uani 1 1 d . . . . .
H9A H 0.312344 0.710897 0.319960 0.050 Uiso 1 1 calc R U . . .
H9B H 0.291312 0.804283 0.325239 0.050 Uiso 1 1 calc R U . . .
C14 C 0.9076(3) 0.9954(3) 0.6245(3) 0.0387(10) Uani 1 1 d . . . . .
H14A H 0.933884 1.014758 0.685961 0.046 Uiso 1 1 calc R U . . .
H14B H 0.964950 1.036186 0.602499 0.046 Uiso 1 1 calc R U . . .
C13 C 0.8244(3) 1.0220(3) 0.6124(3) 0.0379(10) Uani 1 1 d . . . . .
H13A H 0.853623 1.098258 0.641169 0.046 Uiso 1 1 calc R U . . .
H13B H 0.770098 0.986226 0.639245 0.046 Uiso 1 1 calc R U . . .
C26 C 1.0123(4) 0.7831(3) 0.1328(3) 0.0402(10) Uani 1 1 d . . . . .
H26A H 0.972793 0.738209 0.073218 0.048 Uiso 1 1 calc R U . . .
H26B H 1.008821 0.847892 0.147322 0.048 Uiso 1 1 calc R U . . .
C20 C 0.8539(4) 1.0345(3) 0.2606(3) 0.0382(10) Uani 1 1 d . . . . .
H20A H 0.920041 1.053049 0.294869 0.046 Uiso 1 1 calc R U . . .
H20B H 0.859026 1.099520 0.258153 0.046 Uiso 1 1 calc R U . . .
C53 C 0.2428(3) 0.2109(3) 0.2198(3) 0.0349(9) Uani 1 1 d . . . . .
H53A H 0.267660 0.190435 0.262797 0.042 Uiso 1 1 calc R U . . .
H53B H 0.274240 0.287789 0.243136 0.042 Uiso 1 1 calc R U . . .
C52 C 0.1266(3) 0.1599(4) 0.2027(3) 0.0449(11) Uani 1 1 d . . . . .
H52A H 0.107899 0.185306 0.255816 0.054 Uiso 1 1 calc R U . . .
H52B H 0.095522 0.083229 0.184903 0.054 Uiso 1 1 calc R U . . .
C21 C 0.8338(3) 0.9599(3) 0.1705(3) 0.0365(9) Uani 1 1 d . . . . .
H21A H 0.772477 0.948373 0.133999 0.044 Uiso 1 1 calc R U . . .
H21B H 0.892671 0.991571 0.146216 0.044 Uiso 1 1 calc R U . . .
C32 C 1.1592(4) 0.6975(4) 0.4664(3) 0.0437(11) Uani 1 1 d . . . . .
H32A H 1.209390 0.677507 0.481465 0.052 Uiso 1 1 calc R U . . .
H32B H 1.197421 0.768208 0.464348 0.052 Uiso 1 1 calc R U . . .
C45 C 0.5439(4) 0.1134(4) 0.3287(3) 0.0389(10) Uani 1 1 d . . . . .
H45A H 0.556896 0.068949 0.281551 0.047 Uiso 1 1 calc R U . . .
H45B H 0.565612 0.106424 0.381923 0.047 Uiso 1 1 calc R U . . .
C50 C 0.1163(4) 0.1529(4) 0.0524(3) 0.0468(12) Uani 1 1 d . . . . .
H50A H 0.091435 0.173895 0.009870 0.056 Uiso 1 1 calc R U . . .
H50B H 0.084337 0.075931 0.028635 0.056 Uiso 1 1 calc R U . . .
C37 C 0.8717(4) 0.3795(3) 0.1166(2) 0.0373(10) Uani 1 1 d . . . . .
H37A H 0.802552 0.369338 0.101994 0.045 Uiso 1 1 calc R U . . .
H37B H 0.914526 0.420719 0.085392 0.045 Uiso 1 1 calc R U . . .
C34 C 1.0157(4) 0.7229(4) 0.5112(3) 0.0447(11) Uani 1 1 d . . . . .
H34A H 1.047701 0.794948 0.511742 0.054 Uiso 1 1 calc R U . . .
H34B H 0.975350 0.718632 0.554550 0.054 Uiso 1 1 calc R U . . .
C51 C 0.0843(4) 0.1851(4) 0.1332(3) 0.0469(12) Uani 1 1 d . . . . .
H51A H 0.008737 0.147856 0.121104 0.056 Uiso 1 1 calc R U . . .
H51B H 0.109623 0.260992 0.153504 0.056 Uiso 1 1 calc R U . . .
C38 C 0.8650(4) 0.2733(3) 0.0894(3) 0.0477(12) Uani 1 1 d . . . . .
H38A H 0.831127 0.234638 0.027947 0.057 Uiso 1 1 calc R U . . .
H38B H 0.934963 0.284137 0.097857 0.057 Uiso 1 1 calc R U . . .
C35 C 0.9440(3) 0.6462(3) 0.4232(3) 0.0379(10) Uani 1 1 d . . . . .
H35A H 0.905193 0.575231 0.424493 0.046 Uiso 1 1 calc R U . . .
H35B H 0.894380 0.667105 0.408636 0.046 Uiso 1 1 calc R U . . .
C33 C 1.0989(4) 0.6995(4) 0.5341(3) 0.0489(12) Uani 1 1 d . . . . .
H33A H 1.067377 0.631038 0.540600 0.059 Uiso 1 1 calc R U . . .
H33B H 1.146155 0.753462 0.589273 0.059 Uiso 1 1 calc R U . . .
O14B O 0.7297(6) 0.4762(8) 0.6038(5) 0.0414(16) Uani 0.487(3) 1 d . . P A 2
H14C H 0.753389 0.487164 0.656244 0.062 Uiso 0.487(3) 1 d R U P A 2
H14D H 0.675029 0.472964 0.618654 0.062 Uiso 0.487(3) 1 d R U P A 2
O14A O 0.6541(9) 0.4163(8) 0.5605(6) 0.035(2) Uani 0.316(3) 1 d G . P B 1
H14E H 0.711312 0.466195 0.596756 0.052 Uiso 0.316(3) 1 d G U P B 1
H14F H 0.611334 0.438578 0.569303 0.052 Uiso 0.316(3) 1 d G U P B 1
O13 O 0.8971(11) 0.6288(13) 0.6576(10) 0.040(4) Uani 0.197(3) 1 d G . P C 3
H13C H 0.859039 0.590037 0.605950 0.060 Uiso 0.197(3) 1 d G U P C 3
H13D H 0.871058 0.590161 0.687218 0.060 Uiso 0.197(3) 1 d G U P C 3

loop_
_atom_site_aniso_label
_atom_site_aniso_U_11
_atom_site_aniso_U_22
_atom_site_aniso_U_33
_atom_site_aniso_U_23
_atom_site_aniso_U_13
_atom_site_aniso_U_12
Dy1 0.02423(12) 0.01446(11) 0.02224(11) 0.00378(8) 0.00314(8) 0.00767(8)
P1 0.0262(5) 0.0142(4) 0.0203(4) 0.0035(3) 0.0035(3) 0.0081(4)
P2 0.0246(5) 0.0135(4) 0.0205(4) 0.0033(3) 0.0023(3) 0.0074(3)
P3 0.0253(5) 0.0245(4) 0.0243(4) 0.0051(4) 0.0072(4) 0.0119(4)
Cl1 0.0671(7) 0.0250(5) 0.0335(5) 0.0090(4) 0.0253(5) 0.0190(5)
O3 0.0391(16) 0.0224(13) 0.0233(13) 0.0086(10) 0.0102(11) 0.0125(12)
O2 0.0282(14) 0.0366(15) 0.0218(12) 0.0098(11) 0.0069(10) 0.0184(12)
O9 0.0295(14) 0.0123(11) 0.0256(13) 0.0023(10) 0.0031(10) 0.0070(10)
O5 0.0312(15) 0.0340(15) 0.0257(13) 0.0098(11) 0.0099(11) 0.0158(12)
O10 0.0261(13) 0.0103(11) 0.0249(12) 0.0015(9) 0.0025(10) 0.0045(10)
O4 0.0357(16) 0.0297(14) 0.0273(13) 0.0092(11) 0.0092(11) 0.0170(12)
O15 0.0281(15) 0.0341(15) 0.0350(15) 0.0092(12) 0.0115(12) 0.0148(12)
O1 0.0391(17) 0.0257(14) 0.0334(15) 0.0066(12) 0.0131(12) 0.0120(13)
O8 0.046(2) 0.063(2) 0.0258(16) 0.0000(14) 0.0094(14) 0.0212(17)
O6 0.0343(17) 0.0446(18) 0.0442(17) 0.0125(14) 0.0175(14) 0.0187(14)
O7 0.043(2) 0.058(2) 0.0394(17) 0.0033(15) -0.0037(15) 0.0281(17)
O12 0.051(2) 0.058(2) 0.0323(16) 0.0155(15) 0.0119(14) 0.0259(17)
C42 0.030(2) 0.0187(17) 0.0235(17) 0.0063(14) 0.0047(14) 0.0105(15)
C43 0.031(2) 0.0288(19) 0.0250(18) 0.0091(15) 0.0045(15) 0.0139(17)
C17 0.0264(19) 0.0199(17) 0.0221(17) 0.0062(14) 0.0055(14) 0.0088(15)
C48 0.027(2) 0.0142(16) 0.032(2) 0.0048(14) 0.0009(15) 0.0064(15)
C36 0.029(2) 0.0272(19) 0.0241(18) 0.0080(15) 0.0101(15) 0.0135(16)
C54 0.031(2) 0.0171(17) 0.0218(17) 0.0039(14) 0.0046(14) 0.0102(15)
C6 0.027(2) 0.0222(18) 0.0268(19) 0.0028(15) 0.0006(15) 0.0095(16)
C55 0.034(2) 0.0200(17) 0.0218(17) 0.0031(14) 0.0067(15) 0.0094(16)
O11 0.078(3) 0.052(2) 0.054(2) 0.0163(18) 0.019(2) 0.031(2)
C7 0.034(2) 0.0238(19) 0.030(2) 0.0043(16) 0.0025(16) 0.0136(17)
C18 0.034(2) 0.0198(17) 0.0273(18) 0.0104(15) 0.0083(16) 0.0120(16)
C59 0.034(2) 0.0163(17) 0.0273(19) 0.0032(14) 0.0041(16) 0.0095(16)
C47 0.036(2) 0.0236(19) 0.036(2) 0.0126(16) 0.0101(17) 0.0148(17)
C56 0.036(2) 0.0234(18) 0.0228(18) 0.0045(15) 0.0070(15) 0.0135(17)
C19 0.039(2) 0.0199(18) 0.033(2) 0.0095(16) 0.0086(17) 0.0112(17)
C1 0.033(2) 0.0188(17) 0.0257(18) 0.0044(14) 0.0045(16) 0.0081(16)
C25 0.039(2) 0.027(2) 0.032(2) 0.0092(16) 0.0104(17) 0.0170(18)
C57 0.044(2) 0.028(2) 0.0263(19) 0.0047(16) 0.0089(17) 0.0213(19)
C5 0.041(2) 0.026(2) 0.031(2) 0.0074(16) 0.0003(18) 0.0121(18)
C41 0.045(3) 0.031(2) 0.028(2) 0.0115(17) 0.0146(18) 0.0173(19)
C49 0.029(2) 0.039(2) 0.036(2) 0.0167(19) 0.0029(17) 0.0125(19)
C12 0.036(2) 0.0246(19) 0.0258(19) 0.0015(15) 0.0009(16) 0.0118(17)
C3 0.032(2) 0.0253(19) 0.033(2) 0.0064(16) 0.0044(17) 0.0128(17)
C29 0.033(2) 0.042(2) 0.030(2) 0.0137(18) 0.0096(17) 0.0206(19)
C23 0.046(3) 0.0227(19) 0.031(2) 0.0072(16) 0.0128(18) 0.0126(18)
C44 0.037(2) 0.041(2) 0.030(2) 0.0145(18) 0.0073(17) 0.022(2)
C16 0.037(2) 0.033(2) 0.030(2) 0.0059(17) 0.0026(17) 0.0190(19)
C2 0.037(2) 0.0179(17) 0.0220(18) 0.0030(14) 0.0046(15) 0.0107(16)
C24 0.029(2) 0.0247(18) 0.0247(18) 0.0053(15) 0.0032(15) 0.0113(16)
C15 0.038(2) 0.042(2) 0.036(2) 0.0108(19) -0.0010(19) 0.021(2)
C11 0.030(2) 0.049(3) 0.028(2) 0.0082(19) 0.0027(17) 0.017(2)
C46 0.048(3) 0.036(2) 0.038(2) 0.0214(19) 0.0199(19) 0.026(2)
C58 0.046(3) 0.0208(18) 0.0274(19) -0.0008(15) 0.0050(17) 0.0164(18)
C8 0.040(2) 0.034(2) 0.034(2) 0.0050(17) -0.0001(18) 0.022(2)
C39 0.051(3) 0.024(2) 0.035(2) 0.0068(17) 0.008(2) 0.0133(19)
C27 0.047(3) 0.031(2) 0.026(2) 0.0080(17) 0.0103(18) 0.0097(19)
C40 0.052(3) 0.031(2) 0.032(2) 0.0154(18) 0.0131(19) 0.019(2)
C4 0.036(2) 0.031(2) 0.032(2) 0.0047(17) -0.0006(18) 0.0163(18)
C31 0.036(2) 0.034(2) 0.0256(19) 0.0054(16) 0.0064(17) 0.0167(19)
C22 0.041(2) 0.032(2) 0.033(2) 0.0137(17) 0.0122(18) 0.0184(19)
C30 0.033(2) 0.029(2) 0.0251(19) 0.0047(16) 0.0060(16) 0.0133(17)
C28 0.033(2) 0.044(2) 0.032(2) 0.0161(19) 0.0136(17) 0.018(2)
C10 0.033(2) 0.064(3) 0.033(2) 0.008(2) 0.0073(18) 0.023(2)
C9 0.026(2) 0.047(3) 0.042(2) 0.005(2) 0.0024(18) 0.018(2)
C14 0.033(2) 0.039(2) 0.027(2) 0.0045(17) -0.0011(17) 0.0105(19)
C13 0.038(2) 0.034(2) 0.025(2) 0.0003(17) 0.0013(17) 0.0124(19)
C26 0.053(3) 0.027(2) 0.038(2) 0.0107(18) 0.014(2) 0.019(2)
C20 0.044(3) 0.0239(19) 0.040(2) 0.0162(18) 0.0087(19) 0.0099(18)
C53 0.029(2) 0.037(2) 0.037(2) 0.0156(18) 0.0095(17) 0.0146(18)
C52 0.036(3) 0.054(3) 0.058(3) 0.034(2) 0.018(2) 0.023(2)
C21 0.036(2) 0.035(2) 0.039(2) 0.0192(19) 0.0098(18) 0.0154(19)
C32 0.045(3) 0.053(3) 0.026(2) 0.0049(19) 0.0020(18) 0.025(2)
C45 0.051(3) 0.045(2) 0.039(2) 0.024(2) 0.016(2) 0.033(2)
C50 0.033(3) 0.048(3) 0.051(3) 0.023(2) 0.000(2) 0.013(2)
C37 0.056(3) 0.024(2) 0.0234(19) 0.0068(16) 0.0099(18) 0.0148(19)
C34 0.052(3) 0.041(2) 0.029(2) 0.0016(19) 0.014(2) 0.020(2)
C51 0.031(2) 0.047(3) 0.071(3) 0.037(3) 0.015(2) 0.017(2)
C38 0.081(4) 0.028(2) 0.030(2) 0.0095(18) 0.022(2) 0.024(2)
C35 0.042(3) 0.036(2) 0.030(2) 0.0053(17) 0.0123(18) 0.018(2)
C33 0.060(3) 0.056(3) 0.022(2) 0.005(2) 0.005(2) 0.029(3)
O14B 0.050(4) 0.072(5) 0.029(3) 0.029(3) 0.023(3) 0.044(4)
O14A 0.053(7) 0.041(5) 0.027(5) 0.017(4) 0.020(5) 0.033(5)
O13 0.020(7) 0.045(9) 0.044(9) 0.025(8) 0.005(6) 0.004(7)

loop_
_atom_type_symbol
_atom_type_description
_atom_type_scat_dispersion_real
_atom_type_scat_dispersion_imag
_atom_type_scat_source
C C 0.0181 0.0091 'International Tables Vol C Tables 4.2.6.8 and 6.1.1.4'
H H 0.0000 0.0000 'International Tables Vol C Tables 4.2.6.8 and 6.1.1.4'
Cl Cl 0.3639 0.7018 'International Tables Vol C Tables 4.2.6.8 and 6.1.1.4'
Dy Dy -9.8046 9.8477 'International Tables Vol C Tables 4.2.6.8 and 6.1.1.4'
O O 0.0492 0.0322 'International Tables Vol C Tables 4.2.6.8 and 6.1.1.4'
P P 0.2955 0.4335 'International Tables Vol C Tables 4.2.6.8 and 6.1.1.4'

loop_
_geom_angle_atom_site_label_1
_geom_angle_atom_site_label_2
_geom_angle_atom_site_label_3
_geom_angle
_geom_angle_site_symmetry_1
_geom_angle_site_symmetry_3
_geom_angle_publ_flag
O3 Dy1 O5 143.17(9) . . ?
O3 Dy1 O4 73.85(9) . . ?
O3 Dy1 O1 146.65(10) . . ?
O2 Dy1 O3 73.68(9) . . ?
O2 Dy1 O5 143.15(9) . . ?
O2 Dy1 O4 147.21(9) . . ?
O2 Dy1 O1 72.99(10) . . ?
O9 Dy1 O3 90.47(9) . . ?
O9 Dy1 O2 88.90(9) . . ?
O9 Dy1 O5 90.06(9) . . ?
O9 Dy1 O4 95.80(9) . . ?
O9 Dy1 O1 89.89(9) . . ?
O5 Dy1 O4 69.47(9) . . ?
O10 Dy1 O3 89.57(9) . . ?
O10 Dy1 O2 89.61(9) . . ?
O10 Dy1 O9 178.44(9) . . ?
O10 Dy1 O5 90.84(10) . . ?
O10 Dy1 O4 85.71(9) . . ?
O10 Dy1 O1 89.22(9) . . ?
O1 Dy1 O5 70.18(10) . . ?
O1 Dy1 O4 139.21(10) . . ?
O9 P1 C17 109.33(15) . . ?
O9 P1 C6 109.63(16) . . ?
O9 P1 C18 110.53(16) . . ?
C17 P1 C6 109.03(17) . . ?
C17 P1 C18 108.23(18) . . ?
C6 P1 C18 110.05(18) . . ?
O10 P2 C42 108.09(15) . . ?
O10 P2 C48 109.47(16) . . ?
O10 P2 C54 108.53(16) . . ?
C42 P2 C54 114.43(17) . . ?
C48 P2 C42 107.78(17) . . ?
C48 P2 C54 108.47(18) . . ?
O15 P3 C36 111.05(17) . . ?
O15 P3 C24 110.45(17) . . ?
O15 P3 C30 110.47(17) . . ?
C36 P3 C24 108.30(17) . . ?
C36 P3 C30 108.85(19) . . ?
C24 P3 C30 107.62(18) . . ?
Dy1 O3 H3A 114.1 . . ?
Dy1 O3 H3B 131.7 . . ?
H3A O3 H3B 102.6 . . ?
Dy1 O2 H2A 126.2 . . ?
Dy1 O2 H2B 124.8 . . ?
H2A O2 H2B 104.9 . . ?
P1 O9 Dy1 171.75(16) . . ?
C2 O5 Dy1 114.1(2) . . ?
P2 O10 Dy1 173.22(16) . . ?
C1 O4 Dy1 113.5(2) . . ?
Dy1 O1 H1A 109.6 . . ?
Dy1 O1 H1B 109.5 . . ?
H1A O1 H1B 104.4 . . ?
H12C O12 H12D 106.9 . . ?
P2 C42 H42 104.8 . . ?
C43 C42 P2 113.4(3) . . ?
C43 C42 H42 104.8 . . ?
C43 C42 C47 110.8(3) . . ?
C47 C42 P2 117.0(3) . . ?
C47 C42 H42 104.8 . . ?
C42 C43 H43A 109.5 . . ?
C42 C43 H43B 109.5 . . ?
H43A C43 H43B 108.1 . . ?
C44 C43 C42 110.7(3) . . ?
C44 C43 H43A 109.5 . . ?
C44 C43 H43B 109.5 . . ?
P1 C17 H17 106.2 . . ?
C12 C17 P1 114.0(3) . . ?
C12 C17 H17 106.2 . . ?
C16 C17 P1 112.7(3) . . ?
C16 C17 H17 106.2 . . ?
C16 C17 C12 110.8(3) . . ?
P2 C48 H48 108.2 . . ?
C49 C48 P2 111.5(3) . . ?
C49 C48 H48 108.2 . . ?
C49 C48 C53 110.1(3) . . ?
C53 C48 P2 110.6(3) . . ?
C53 C48 H48 108.2 . . ?
P3 C36 H36 108.8 . . ?
C41 C36 P3 109.5(3) . . ?
C41 C36 H36 108.8 . . ?
C41 C36 C37 109.6(3) . . ?
C37 C36 P3 111.3(3) . . ?
C37 C36 H36 108.8 . . ?
P2 C54 H54 105.8 . . ?
C55 C54 P2 113.0(2) . . ?
C55 C54 H54 105.8 . . ?
C59 C54 P2 114.5(3) . . ?
C59 C54 H54 105.8 . . ?
C59 C54 C55 111.1(3) . . ?
P1 C6 H6 108.1 . . ?
C7 C6 P1 109.3(3) . . ?
C7 C6 H6 108.1 . . ?
C11 C6 P1 112.0(3) . . ?
C11 C6 H6 108.1 . . ?
C11 C6 C7 111.0(3) . . ?
C54 C55 H55A 109.6 . . ?
C54 C55 H55B 109.6 . . ?
H55A C55 H55B 108.1 . . ?
C56 C55 C54 110.4(3) . . ?
C56 C55 H55A 109.6 . . ?
C56 C55 H55B 109.6 . . ?
H11C O11 H11D 104.5 . . ?
C6 C7 H7A 109.2 . . ?
C6 C7 H7B 109.2 . . ?
H7A C7 H7B 107.9 . . ?
C8 C7 C6 112.2(3) . . ?
C8 C7 H7A 109.2 . . ?
C8 C7 H7B 109.2 . . ?
P1 C18 H18 105.7 . . ?
C19 C18 P1 115.9(3) . . ?
C19 C18 H18 105.7 . . ?
C23 C18 P1 112.2(3) . . ?
C23 C18 H18 105.7 . . ?
C23 C18 C19 110.7(3) . . ?
C54 C59 H59A 109.5 . . ?
C54 C59 H59B 109.5 . . ?
H59A C59 H59B 108.1 . . ?
C58 C59 C54 110.6(3) . . ?
C58 C59 H59A 109.5 . . ?
C58 C59 H59B 109.5 . . ?
C42 C47 H47A 109.9 . . ?
C42 C47 H47B 109.9 . . ?
H47A C47 H47B 108.3 . . ?
C46 C47 C42 109.0(3) . . ?
C46 C47 H47A 109.9 . . ?
C46 C47 H47B 109.9 . . ?
C55 C56 H56A 109.5 . . ?
C55 C56 H56B 109.5 . . ?
H56A C56 H56B 108.1 . . ?
C57 C56 C55 110.7(3) . . ?
C57 C56 H56A 109.5 . . ?
C57 C56 H56B 109.5 . . ?
C18 C19 H19A 109.5 . . ?
C18 C19 H19B 109.5 . . ?
H19A C19 H19B 108.1 . . ?
C20 C19 C18 110.6(3) . . ?
C20 C19 H19A 109.5 . . ?
C20 C19 H19B 109.5 . . ?
O4 C1 C5 128.5(4) . . ?
O4 C1 C2 120.5(3) . . ?
C2 C1 C5 111.0(4) . . ?
H25A C25 H25B 108.1 . . ?
C24 C25 H25A 109.5 . . ?
C24 C25 H25B 109.5 . . ?
C26 C25 H25A 109.5 . . ?
C26 C25 H25B 109.5 . . ?
C26 C25 C24 110.9(3) . . ?
C56 C57 H57A 109.5 . . ?
C56 C57 H57B 109.5 . . ?
C56 C57 C58 110.9(3) . . ?
H57A C57 H57B 108.1 . . ?
C58 C57 H57A 109.5 . . ?
C58 C57 H57B 109.5 . . ?
O8 C5 C1 129.0(4) . . ?
O8 C5 C4 125.4(4) . . ?
C1 C5 C4 105.6(4) . . ?
C36 C41 H41A 109.3 . . ?
C36 C41 H41B 109.3 . . ?
H41A C41 H41B 108.0 . . ?
C40 C41 C36 111.5(3) . . ?
C40 C41 H41A 109.3 . . ?
C40 C41 H41B 109.3 . . ?
C48 C49 H49A 109.3 . . ?
C48 C49 H49B 109.3 . . ?
H49A C49 H49B 108.0 . . ?
C50 C49 C48 111.4(3) . . ?
C50 C49 H49A 109.3 . . ?
C50 C49 H49B 109.3 . . ?
C17 C12 H12A 109.7 . . ?
C17 C12 H12B 109.7 . . ?
H12A C12 H12B 108.2 . . ?
C13 C12 C17 109.6(3) . . ?
C13 C12 H12A 109.7 . . ?
C13 C12 H12B 109.7 . . ?
O6 C3 C2 127.6(4) . . ?
O6 C3 C4 126.6(4) . . ?
C2 C3 C4 105.7(3) . . ?
H29A C29 H29B 108.1 . . ?
C24 C29 H29A 109.5 . . ?
C24 C29 H29B 109.5 . . ?
C24 C29 C28 110.7(3) . . ?
C28 C29 H29A 109.5 . . ?
C28 C29 H29B 109.5 . . ?
C18 C23 H23A 109.6 . . ?
C18 C23 H23B 109.6 . . ?
C18 C23 C22 110.2(3) . . ?
H23A C23 H23B 108.1 . . ?
C22 C23 H23A 109.6 . . ?
C22 C23 H23B 109.6 . . ?
C43 C44 H44A 109.6 . . ?
C43 C44 H44B 109.6 . . ?
C43 C44 C45 110.2(3) . . ?
H44A C44 H44B 108.1 . . ?
C45 C44 H44A 109.6 . . ?
C45 C44 H44B 109.6 . . ?
C17 C16 H16A 109.6 . . ?
C17 C16 H16B 109.6 . . ?
C17 C16 C15 110.3(3) . . ?
H16A C16 H16B 108.1 . . ?
C15 C16 H16A 109.6 . . ?
C15 C16 H16B 109.6 . . ?
O5 C2 C1 121.6(4) . . ?
O5 C2 C3 128.2(4) . . ?
C1 C2 C3 110.1(3) . . ?
P3 C24 H24 106.6 . . ?
C25 C24 P3 111.3(3) . . ?
C25 C24 H24 106.6 . . ?
C29 C24 P3 112.5(3) . . ?
C29 C24 C25 112.6(3) . . ?
C29 C24 H24 106.6 . . ?
C16 C15 H15A 109.3 . . ?
C16 C15 H15B 109.3 . . ?
H15A C15 H15B 108.0 . . ?
C14 C15 C16 111.6(4) . . ?
C14 C15 H15A 109.3 . . ?
C14 C15 H15B 109.3 . . ?
C6 C11 H11A 109.6 . . ?
C6 C11 H11B 109.6 . . ?
C6 C11 C10 110.4(4) . . ?
H11A C11 H11B 108.1 . . ?
C10 C11 H11A 109.6 . . ?
C10 C11 H11B 109.6 . . ?
C47 C46 H46A 109.4 . . ?
C47 C46 H46B 109.4 . . ?
H46A C46 H46B 108.0 . . ?
C45 C46 C47 111.3(3) . . ?
C45 C46 H46A 109.4 . . ?
C45 C46 H46B 109.4 . . ?
C59 C58 C57 111.9(3) . . ?
C59 C58 H58A 109.2 . . ?
C59 C58 H58B 109.2 . . ?
C57 C58 H58A 109.2 . . ?
C57 C58 H58B 109.2 . . ?
H58A C58 H58B 107.9 . . ?
C7 C8 H8A 109.2 . . ?
C7 C8 H8B 109.2 . . ?
H8A C8 H8B 107.9 . . ?
C9 C8 C7 112.1(4) . . ?
C9 C8 H8A 109.2 . . ?
C9 C8 H8B 109.2 . . ?
H39A C39 H39B 108.0 . . ?
C40 C39 H39A 109.4 . . ?
C40 C39 H39B 109.4 . . ?
C40 C39 C38 111.0(4) . . ?
C38 C39 H39A 109.4 . . ?
C38 C39 H39B 109.4 . . ?
H27A C27 H27B 108.1 . . ?
C28 C27 H27A 109.6 . . ?
C28 C27 H27B 109.6 . . ?
C28 C27 C26 110.3(4) . . ?
C26 C27 H27A 109.6 . . ?
C26 C27 H27B 109.6 . . ?
C41 C40 H40A 109.2 . . ?
C41 C40 H40B 109.2 . . ?
C39 C40 C41 112.0(4) . . ?
C39 C40 H40A 109.2 . . ?
C39 C40 H40B 109.2 . . ?
H40A C40 H40B 107.9 . . ?
O7 C4 C5 127.0(4) . . ?
O7 C4 C3 125.5(4) . . ?
C3 C4 C5 107.5(3) . . ?
H31A C31 H31B 108.0 . . ?
C30 C31 H31A 109.4 . . ?
C30 C31 H31B 109.4 . . ?
C32 C31 H31A 109.4 . . ?
C32 C31 H31B 109.4 . . ?
C32 C31 C30 111.1(3) . . ?
C23 C22 H22A 109.1 . . ?
C23 C22 H22B 109.1 . . ?
H22A C22 H22B 107.9 . . ?
C21 C22 C23 112.3(4) . . ?
C21 C22 H22A 109.1 . . ?
C21 C22 H22B 109.1 . . ?
P3 C30 H30 106.0 . . ?
C31 C30 P3 115.1(3) . . ?
C31 C30 H30 106.0 . . ?
C35 C30 P3 112.1(3) . . ?
C35 C30 C31 111.0(3) . . ?
C35 C30 H30 106.0 . . ?
C29 C28 H28A 109.5 . . ?
C29 C28 H28B 109.5 . . ?
C27 C28 C29 110.8(4) . . ?
C27 C28 H28A 109.5 . . ?
C27 C28 H28B 109.5 . . ?
H28A C28 H28B 108.1 . . ?
C11 C10 H10A 109.4 . . ?
C11 C10 H10B 109.4 . . ?
C11 C10 C9 111.0(4) . . ?
H10A C10 H10B 108.0 . . ?
C9 C10 H10A 109.4 . . ?
C9 C10 H10B 109.4 . . ?
C8 C9 C10 110.9(4) . . ?
C8 C9 H9A 109.5 . . ?
C8 C9 H9B 109.5 . . ?
C10 C9 H9A 109.5 . . ?
C10 C9 H9B 109.5 . . ?
H9A C9 H9B 108.1 . . ?
C15 C14 H14A 109.5 . . ?
C15 C14 H14B 109.5 . . ?
H14A C14 H14B 108.1 . . ?
C13 C14 C15 110.8(3) . . ?
C13 C14 H14A 109.5 . . ?
C13 C14 H14B 109.5 . . ?
C12 C13 H13A 109.3 . . ?
C12 C13 H13B 109.3 . . ?
C14 C13 C12 111.6(4) . . ?
C14 C13 H13A 109.3 . . ?
C14 C13 H13B 109.3 . . ?
H13A C13 H13B 108.0 . . ?
C25 C26 H26A 109.1 . . ?
C25 C26 H26B 109.1 . . ?
C27 C26 C25 112.3(4) . . ?
C27 C26 H26A 109.1 . . ?
C27 C26 H26B 109.1 . . ?
H26A C26 H26B 107.9 . . ?
C19 C20 H20A 109.3 . . ?
C19 C20 H20B 109.3 . . ?
C19 C20 C21 111.7(3) . . ?
H20A C20 H20B 107.9 . . ?
C21 C20 H20A 109.3 . . ?
C21 C20 H20B 109.3 . . ?
C48 C53 H53A 109.4 . . ?
C48 C53 H53B 109.4 . . ?
H53A C53 H53B 108.0 . . ?
C52 C53 C48 111.2(4) . . ?
C52 C53 H53A 109.4 . . ?
C52 C53 H53B 109.4 . . ?
C53 C52 H52A 109.4 . . ?
C53 C52 H52B 109.4 . . ?
C53 C52 C51 111.1(4) . . ?
H52A C52 H52B 108.0 . . ?
C51 C52 H52A 109.4 . . ?
C51 C52 H52B 109.4 . . ?
C22 C21 C20 110.7(3) . . ?
C22 C21 H21A 109.5 . . ?
C22 C21 H21B 109.5 . . ?
C20 C21 H21A 109.5 . . ?
C20 C21 H21B 109.5 . . ?
H21A C21 H21B 108.1 . . ?
C31 C32 H32A 109.5 . . ?
C31 C32 H32B 109.5 . . ?
H32A C32 H32B 108.1 . . ?
C33 C32 C31 110.8(4) . . ?
C33 C32 H32A 109.5 . . ?
C33 C32 H32B 109.5 . . ?
C44 C45 H45A 109.5 . . ?
C44 C45 H45B 109.5 . . ?
C46 C45 C44 110.8(3) . . ?
C46 C45 H45A 109.5 . . ?
C46 C45 H45B 109.5 . . ?
H45A C45 H45B 108.1 . . ?
C49 C50 H50A 109.2 . . ?
C49 C50 H50B 109.2 . . ?
H50A C50 H50B 107.9 . . ?
C51 C50 C49 111.9(4) . . ?
C51 C50 H50A 109.2 . . ?
C51 C50 H50B 109.2 . . ?
C36 C37 H37A 109.5 . . ?
C36 C37 H37B 109.5 . . ?
H37A C37 H37B 108.1 . . ?
C38 C37 C36 110.8(3) . . ?
C38 C37 H37A 109.5 . . ?
C38 C37 H37B 109.5 . . ?
H34A C34 H34B 107.9 . . ?
C35 C34 H34A 109.3 . . ?
C35 C34 H34B 109.3 . . ?
C33 C34 H34A 109.3 . . ?
C33 C34 H34B 109.3 . . ?
C33 C34 C35 111.8(4) . . ?
C52 C51 H51A 109.4 . . ?
C52 C51 H51B 109.4 . . ?
C50 C51 C52 111.1(4) . . ?
C50 C51 H51A 109.4 . . ?
C50 C51 H51B 109.4 . . ?
H51A C51 H51B 108.0 . . ?
C39 C38 C37 112.6(4) . . ?
C39 C38 H38A 109.1 . . ?
C39 C38 H38B 109.1 . . ?
C37 C38 H38A 109.1 . . ?
C37 C38 H38B 109.1 . . ?
H38A C38 H38B 107.8 . . ?
C30 C35 C34 110.8(4) . . ?
C30 C35 H35A 109.5 . . ?
C30 C35 H35B 109.5 . . ?
C34 C35 H35A 109.5 . . ?
C34 C35 H35B 109.5 . . ?
H35A C35 H35B 108.1 . . ?
C32 C33 H33A 109.3 . . ?
C32 C33 H33B 109.3 . . ?
C34 C33 C32 111.8(4) . . ?
C34 C33 H33A 109.3 . . ?
C34 C33 H33B 109.3 . . ?
H33A C33 H33B 107.9 . . ?
H14C O14B H14D 87.1 . . ?
H14E O14A H14F 104.5 . . ?
H13C O13 H13D 104.5 . . ?

loop_
_geom_bond_atom_site_label_1
_geom_bond_atom_site_label_2
_geom_bond_distance
_geom_bond_site_symmetry_2
_geom_bond_publ_flag
Dy1 O3 2.345(3) . ?
Dy1 O2 2.345(3) . ?
Dy1 O9 2.235(2) . ?
Dy1 O5 2.393(3) . ?
Dy1 O10 2.219(2) . ?
Dy1 O4 2.400(3) . ?
Dy1 O1 2.348(3) . ?
P1 O9 1.514(2) . ?
P1 C17 1.810(4) . ?
P1 C6 1.812(4) . ?
P1 C18 1.832(4) . ?
P2 O10 1.508(2) . ?
P2 C42 1.819(4) . ?
P2 C48 1.813(4) . ?
P2 C54 1.821(4) . ?
P3 O15 1.514(3) . ?
P3 C36 1.817(4) . ?
P3 C24 1.819(4) . ?
P3 C30 1.841(4) . ?
O3 H3A 0.8742 . ?
O3 H3B 0.8759 . ?
O2 H2A 0.8729 . ?
O2 H2B 0.8945 . ?
O5 C2 1.267(5) . ?
O4 C1 1.294(5) . ?
O1 H1A 0.8749 . ?
O1 H1B 0.8723 . ?
O8 C5 1.191(5) . ?
O6 C3 1.232(5) . ?
O7 C4 1.218(5) . ?
O12 H12C 0.8487 . ?
O12 H12D 0.8694 . ?
C42 H42 1.0000 . ?
C42 C43 1.533(5) . ?
C42 C47 1.543(5) . ?
C43 H43A 0.9900 . ?
C43 H43B 0.9900 . ?
C43 C44 1.529(5) . ?
C17 H17 1.0000 . ?
C17 C12 1.542(5) . ?
C17 C16 1.525(5) . ?
C48 H48 1.0000 . ?
C48 C49 1.539(5) . ?
C48 C53 1.545(6) . ?
C36 H36 1.0000 . ?
C36 C41 1.535(5) . ?
C36 C37 1.536(5) . ?
C54 H54 1.0000 . ?
C54 C55 1.547(5) . ?
C54 C59 1.542(5) . ?
C6 H6 1.0000 . ?
C6 C7 1.537(5) . ?
C6 C11 1.527(6) . ?
C55 H55A 0.9900 . ?
C55 H55B 0.9900 . ?
C55 C56 1.532(5) . ?
O11 H11C 0.8697 . ?
O11 H11D 0.8709 . ?
C7 H7A 0.9900 . ?
C7 H7B 0.9900 . ?
C7 C8 1.521(6) . ?
C18 H18 1.0000 . ?
C18 C19 1.535(5) . ?
C18 C23 1.523(5) . ?
C59 H59A 0.9900 . ?
C59 H59B 0.9900 . ?
C59 C58 1.526(5) . ?
C47 H47A 0.9900 . ?
C47 H47B 0.9900 . ?
C47 C46 1.534(6) . ?
C56 H56A 0.9900 . ?
C56 H56B 0.9900 . ?
C56 C57 1.527(5) . ?
C19 H19A 0.9900 . ?
C19 H19B 0.9900 . ?
C19 C20 1.525(6) . ?
C1 C5 1.455(6) . ?
C1 C2 1.410(5) . ?
C25 H25A 0.9900 . ?
C25 H25B 0.9900 . ?
C25 C24 1.536(5) . ?
C25 C26 1.525(6) . ?
C57 H57A 0.9900 . ?
C57 H57B 0.9900 . ?
C57 C58 1.529(6) . ?
C5 C4 1.515(6) . ?
C41 H41A 0.9900 . ?
C41 H41B 0.9900 . ?
C41 C40 1.518(6) . ?
C49 H49A 0.9900 . ?
C49 H49B 0.9900 . ?
C49 C50 1.527(6) . ?
C12 H12A 0.9900 . ?
C12 H12B 0.9900 . ?
C12 C13 1.520(5) . ?
C3 C2 1.470(6) . ?
C3 C4 1.506(6) . ?
C29 H29A 0.9900 . ?
C29 H29B 0.9900 . ?
C29 C24 1.525(6) . ?
C29 C28 1.534(6) . ?
C23 H23A 0.9900 . ?
C23 H23B 0.9900 . ?
C23 C22 1.527(6) . ?
C44 H44A 0.9900 . ?
C44 H44B 0.9900 . ?
C44 C45 1.534(6) . ?
C16 H16A 0.9900 . ?
C16 H16B 0.9900 . ?
C16 C15 1.532(6) . ?
C24 H24 1.0000 . ?
C15 H15A 0.9900 . ?
C15 H15B 0.9900 . ?
C15 C14 1.521(6) . ?
C11 H11A 0.9900 . ?
C11 H11B 0.9900 . ?
C11 C10 1.531(6) . ?
C46 H46A 0.9900 . ?
C46 H46B 0.9900 . ?
C46 C45 1.520(6) . ?
C58 H58A 0.9900 . ?
C58 H58B 0.9900 . ?
C8 H8A 0.9900 . ?
C8 H8B 0.9900 . ?
C8 C9 1.512(6) . ?
C39 H39A 0.9900 . ?
C39 H39B 0.9900 . ?
C39 C40 1.514(6) . ?
C39 C38 1.518(6) . ?
C27 H27A 0.9900 . ?
C27 H27B 0.9900 . ?
C27 C28 1.514(6) . ?
C27 C26 1.517(7) . ?
C40 H40A 0.9900 . ?
C40 H40B 0.9900 . ?
C31 H31A 0.9900 . ?
C31 H31B 0.9900 . ?
C31 C30 1.541(6) . ?
C31 C32 1.530(6) . ?
C22 H22A 0.9900 . ?
C22 H22B 0.9900 . ?
C22 C21 1.511(6) . ?
C30 H30 1.0000 . ?
C30 C35 1.532(6) . ?
C28 H28A 0.9900 . ?
C28 H28B 0.9900 . ?
C10 H10A 0.9900 . ?
C10 H10B 0.9900 . ?
C10 C9 1.531(6) . ?
C9 H9A 0.9900 . ?
C9 H9B 0.9900 . ?
C14 H14A 0.9900 . ?
C14 H14B 0.9900 . ?
C14 C13 1.518(6) . ?
C13 H13A 0.9900 . ?
C13 H13B 0.9900 . ?
C26 H26A 0.9900 . ?
C26 H26B 0.9900 . ?
C20 H20A 0.9900 . ?
C20 H20B 0.9900 . ?
C20 C21 1.528(6) . ?
C53 H53A 0.9900 . ?
C53 H53B 0.9900 . ?
C53 C52 1.528(6) . ?
C52 H52A 0.9900 . ?
C52 H52B 0.9900 . ?
C52 C51 1.533(6) . ?
C21 H21A 0.9900 . ?
C21 H21B 0.9900 . ?
C32 H32A 0.9900 . ?
C32 H32B 0.9900 . ?
C32 C33 1.524(6) . ?
C45 H45A 0.9900 . ?
C45 H45B 0.9900 . ?
C50 H50A 0.9900 . ?
C50 H50B 0.9900 . ?
C50 C51 1.512(7) . ?
C37 H37A 0.9900 . ?
C37 H37B 0.9900 . ?
C37 C38 1.526(6) . ?
C34 H34A 0.9900 . ?
C34 H34B 0.9900 . ?
C34 C35 1.533(6) . ?
C34 C33 1.523(7) . ?
C51 H51A 0.9900 . ?
C51 H51B 0.9900 . ?
C38 H38A 0.9900 . ?
C38 H38B 0.9900 . ?
C35 H35A 0.9900 . ?
C35 H35B 0.9900 . ?
C33 H33A 0.9900 . ?
C33 H33B 0.9900 . ?
O14B H14C 0.8698 . ?
O14B H14D 0.8709 . ?
O14A H14E 0.8692 . ?
O14A H14F 0.8700 . ?
O13 H13C 0.8704 . ?
O13 H13D 0.8698 . ?

loop_
_geom_torsion_atom_site_label_1
_geom_torsion_atom_site_label_2
_geom_torsion_atom_site_label_3
_geom_torsion_atom_site_label_4
_geom_torsion
_geom_torsion_site_symmetry_1
_geom_torsion_site_symmetry_2
_geom_torsion_site_symmetry_3
_geom_torsion_site_symmetry_4
_geom_torsion_publ_flag
Dy1 O5 C2 C1 -6.9(4) . . . . ?
Dy1 O5 C2 C3 173.0(3) . . . . ?
Dy1 O4 C1 C5 -171.4(3) . . . . ?
Dy1 O4 C1 C2 6.9(4) . . . . ?
P1 C17 C12 C13 173.9(3) . . . . ?
P1 C17 C16 C15 -174.1(3) . . . . ?
P1 C6 C7 C8 177.6(3) . . . . ?
P1 C6 C11 C10 -178.0(3) . . . . ?
P1 C18 C19 C20 173.8(3) . . . . ?
P1 C18 C23 C22 -172.0(3) . . . . ?
P2 C42 C43 C44 168.2(3) . . . . ?
P2 C42 C47 C46 -170.5(3) . . . . ?
P2 C48 C49 C50 -178.2(3) . . . . ?
P2 C48 C53 C52 179.3(3) . . . . ?
P2 C54 C55 C56 -173.4(3) . . . . ?
P2 C54 C59 C58 175.4(3) . . . . ?
P3 C36 C41 C40 179.1(3) . . . . ?
P3 C36 C37 C38 -177.1(3) . . . . ?
P3 C30 C35 C34 -174.5(3) . . . . ?
O9 P1 C17 C12 -175.8(3) . . . . ?
O9 P1 C17 C16 56.8(3) . . . . ?
O9 P1 C6 C7 -49.1(3) . . . . ?
O9 P1 C6 C11 74.3(3) . . . . ?
O9 P1 C18 C19 153.1(3) . . . . ?
O9 P1 C18 C23 24.5(3) . . . . ?
O10 P2 C42 C43 -68.2(3) . . . . ?
O10 P2 C42 C47 160.9(3) . . . . ?
O10 P2 C48 C49 63.8(3) . . . . ?
O10 P2 C48 C53 -59.1(3) . . . . ?
O10 P2 C54 C55 45.0(3) . . . . ?
O10 P2 C54 C59 173.6(3) . . . . ?
O4 C1 C5 O8 0.9(7) . . . . ?
O4 C1 C5 C4 -179.4(4) . . . . ?
O4 C1 C2 O5 0.0(6) . . . . ?
O4 C1 C2 C3 -180.0(3) . . . . ?
O15 P3 C36 C41 -49.2(3) . . . . ?
O15 P3 C36 C37 72.1(3) . . . . ?
O15 P3 C24 C25 47.9(3) . . . . ?
O15 P3 C24 C29 175.4(3) . . . . ?
O15 P3 C30 C31 147.4(3) . . . . ?
O15 P3 C30 C35 19.3(4) . . . . ?
O8 C5 C4 O7 -1.0(7) . . . . ?
O8 C5 C4 C3 177.6(4) . . . . ?
O6 C3 C2 O5 0.0(7) . . . . ?
O6 C3 C2 C1 179.9(4) . . . . ?
O6 C3 C4 O7 0.1(7) . . . . ?
O6 C3 C4 C5 -178.5(4) . . . . ?
C42 P2 C48 C49 -178.9(3) . . . . ?
C42 P2 C48 C53 58.3(3) . . . . ?
C42 P2 C54 C55 -75.7(3) . . . . ?
C42 P2 C54 C59 52.8(3) . . . . ?
C42 C43 C44 C45 56.9(4) . . . . ?
C42 C47 C46 C45 -57.8(4) . . . . ?
C43 C42 C47 C46 57.5(4) . . . . ?
C43 C44 C45 C46 -56.9(5) . . . . ?
C17 P1 C6 C7 -168.8(3) . . . . ?
C17 P1 C6 C11 -45.3(3) . . . . ?
C17 P1 C18 C19 -87.2(3) . . . . ?
C17 P1 C18 C23 144.2(3) . . . . ?
C17 C12 C13 C14 57.5(5) . . . . ?
C17 C16 C15 C14 -55.8(5) . . . . ?
C48 P2 C42 C43 173.5(3) . . . . ?
C48 P2 C42 C47 42.7(3) . . . . ?
C48 P2 C54 C55 163.9(3) . . . . ?
C48 P2 C54 C59 -67.6(3) . . . . ?
C48 C49 C50 C51 55.7(5) . . . . ?
C48 C53 C52 C51 -56.2(5) . . . . ?
C36 P3 C24 C25 169.7(3) . . . . ?
C36 P3 C24 C29 -62.8(3) . . . . ?
C36 P3 C30 C31 25.3(4) . . . . ?
C36 P3 C30 C35 -102.8(3) . . . . ?
C36 C41 C40 C39 -56.3(5) . . . . ?
C36 C37 C38 C39 55.4(6) . . . . ?
C54 P2 C42 C43 52.8(3) . . . . ?
C54 P2 C42 C47 -78.0(3) . . . . ?
C54 P2 C48 C49 -54.5(3) . . . . ?
C54 P2 C48 C53 -177.3(3) . . . . ?
C54 C55 C56 C57 -57.2(4) . . . . ?
C54 C59 C58 C57 55.2(4) . . . . ?
C6 P1 C17 C12 -55.9(3) . . . . ?
C6 P1 C17 C16 176.6(3) . . . . ?
C6 P1 C18 C19 31.9(3) . . . . ?
C6 P1 C18 C23 -96.7(3) . . . . ?
C6 C7 C8 C9 -53.3(5) . . . . ?
C6 C11 C10 C9 57.6(5) . . . . ?
C55 C54 C59 C58 -55.1(4) . . . . ?
C55 C56 C57 C58 57.1(4) . . . . ?
C7 C6 C11 C10 -55.5(5) . . . . ?
C7 C8 C9 C10 54.6(5) . . . . ?
C18 P1 C17 C12 63.8(3) . . . . ?
C18 P1 C17 C16 -63.7(3) . . . . ?
C18 P1 C6 C7 72.6(3) . . . . ?
C18 P1 C6 C11 -163.9(3) . . . . ?
C18 C19 C20 C21 55.7(5) . . . . ?
C18 C23 C22 C21 -56.5(5) . . . . ?
C59 C54 C55 C56 56.3(4) . . . . ?
C47 C42 C43 C44 -57.9(4) . . . . ?
C47 C46 C45 C44 58.1(5) . . . . ?
C56 C57 C58 C59 -56.5(4) . . . . ?
C19 C18 C23 C22 56.7(5) . . . . ?
C19 C20 C21 C22 -54.6(5) . . . . ?
C1 C5 C4 O7 179.2(4) . . . . ?
C1 C5 C4 C3 -2.2(4) . . . . ?
C5 C1 C2 O5 178.5(3) . . . . ?
C5 C1 C2 C3 -1.4(4) . . . . ?
C41 C36 C37 C38 -55.9(5) . . . . ?
C49 C48 C53 C52 55.6(4) . . . . ?
C49 C50 C51 C52 -55.6(5) . . . . ?
C12 C17 C16 C15 56.8(4) . . . . ?
C23 C18 C19 C20 -56.9(5) . . . . ?
C23 C22 C21 C20 55.1(5) . . . . ?
C16 C17 C12 C13 -57.6(4) . . . . ?
C16 C15 C14 C13 55.4(5) . . . . ?
C2 C1 C5 O8 -177.5(4) . . . . ?
C2 C1 C5 C4 2.2(4) . . . . ?
C2 C3 C4 O7 180.0(4) . . . . ?
C2 C3 C4 C5 1.4(4) . . . . ?
C24 P3 C36 C41 -170.6(3) . . . . ?
C24 P3 C36 C37 -49.3(3) . . . . ?
C24 P3 C30 C31 -91.9(3) . . . . ?
C24 P3 C30 C35 140.0(3) . . . . ?
C24 C25 C26 C27 -53.5(5) . . . . ?
C24 C29 C28 C27 56.8(5) . . . . ?
C15 C14 C13 C12 -56.7(5) . . . . ?
C11 C6 C7 C8 53.6(5) . . . . ?
C11 C10 C9 C8 -57.0(5) . . . . ?
C40 C39 C38 C37 -53.8(6) . . . . ?
C4 C3 C2 O5 -179.9(4) . . . . ?
C4 C3 C2 C1 0.0(4) . . . . ?
C31 C30 C35 C34 55.3(5) . . . . ?
C31 C32 C33 C34 -55.4(6) . . . . ?
C30 P3 C36 C41 72.6(3) . . . . ?
C30 P3 C36 C37 -166.0(3) . . . . ?
C30 P3 C24 C25 -72.8(3) . . . . ?
C30 P3 C24 C29 54.7(3) . . . . ?
C30 C31 C32 C33 56.0(5) . . . . ?
C28 C29 C24 P3 179.7(3) . . . . ?
C28 C29 C24 C25 -53.6(4) . . . . ?
C28 C27 C26 C25 57.4(5) . . . . ?
C26 C25 C24 P3 179.1(3) . . . . ?
C26 C25 C24 C29 51.7(5) . . . . ?
C26 C27 C28 C29 -58.5(5) . . . . ?
C53 C48 C49 C50 -55.1(5) . . . . ?
C53 C52 C51 C50 55.9(6) . . . . ?
C32 C31 C30 P3 174.9(3) . . . . ?
C32 C31 C30 C35 -56.4(5) . . . . ?
C37 C36 C41 C40 56.7(5) . . . . ?
C38 C39 C40 C41 53.9(6) . . . . ?
C35 C34 C33 C32 55.1(6) . . . . ?
C33 C34 C35 C30 -54.8(5) . . . . ?
